data_4342937
loop_
_publ_author_name
'Dar, Aijaz A.'
'Sharma, Sunil K.'
'Murugavel, Ramaswamy'

_publ_section_title
;
 Is single-4-ring the most basic but elusive secondary building unit that
 transforms to larger structures in zinc phosphate chemistry?
;
_journal_issue 10
_journal_name_full 'Inorganic chemistry'
_journal_page_first 4882
_journal_page_last 4894
_journal_paper_doi 10.1021/acs.inorgchem.5b00495
_journal_volume 54
_journal_year 2015
_chemical_formula_moiety 'C80 H108 Br4 N4 O16 P4 Zn4'
_chemical_formula_sum 'C80 H108 Br4 N4 O16 P4 Zn4'
_chemical_formula_weight 2086.70
_chemical_name_systematic
;
 ?
;
_space_group_IT_number 82
_symmetry_cell_setting tetragonal
_symmetry_space_group_name_Hall 'I -4'
_symmetry_space_group_name_H-M 'I -4'
_atom_sites_solution_hydrogens geom
_atom_sites_solution_primary direct
_atom_sites_solution_secondary difmap
_audit_creation_method SHELXL-97
_cell_angle_alpha 90.000(14)
_cell_angle_beta 90.000(13)
_cell_angle_gamma 90.000(3)
_cell_formula_units_Z 2
_cell_length_a 12.102(4)
_cell_length_b 12.102(5)
_cell_length_c 31.228(12)
_cell_measurement_temperature 150(2)
_cell_volume 4574(3)
_computing_structure_refinement 'SHELXL-97 (Sheldrick, 1997)'
_diffrn_ambient_temperature 150(2)
_diffrn_measured_fraction_theta_full 0.997
_diffrn_measured_fraction_theta_max 0.997
_diffrn_radiation_monochromator graphite
_diffrn_radiation_source 'fine-focus sealed tube'
_diffrn_radiation_type MoK\a
_diffrn_radiation_wavelength 0.71075
_diffrn_reflns_av_R_equivalents 0.1521
_diffrn_reflns_av_sigmaI/netI 0.0863
_diffrn_reflns_limit_h_max 14
_diffrn_reflns_limit_h_min -9
_diffrn_reflns_limit_k_max 14
_diffrn_reflns_limit_k_min -13
_diffrn_reflns_limit_l_max 37
_diffrn_reflns_limit_l_min -37
_diffrn_reflns_number 17562
_diffrn_reflns_theta_full 25.50
_diffrn_reflns_theta_max 25.50
_diffrn_reflns_theta_min 2.61
_exptl_absorpt_coefficient_mu 2.915
_exptl_absorpt_correction_T_max 0.5932
_exptl_absorpt_correction_T_min 0.5932
_exptl_absorpt_correction_type multi-scan
_exptl_absorpt_process_details 'NUMABS (Rigaku, 1999)'
_exptl_crystal_colour colorless
_exptl_crystal_density_diffrn 1.515
_exptl_crystal_density_method 'not measured'
_exptl_crystal_description block
_exptl_crystal_F_000 2128
_exptl_crystal_size_max 0.16
_exptl_crystal_size_mid 0.12
_exptl_crystal_size_min 0.08
_refine_diff_density_max 0.840
_refine_diff_density_min -1.029
_refine_diff_density_rms 0.117
_refine_ls_abs_structure_details 'Flack H D (1983), Acta Cryst. A39, 876-881'
_refine_ls_abs_structure_Flack 0.003(13)
_refine_ls_extinction_method none
_refine_ls_goodness_of_fit_ref 0.961
_refine_ls_hydrogen_treatment mixed
_refine_ls_matrix_type full
_refine_ls_number_parameters 253
_refine_ls_number_reflns 4248
_refine_ls_number_restraints 0
_refine_ls_restrained_S_all 0.961
_refine_ls_R_factor_all 0.0578
_refine_ls_R_factor_gt 0.0569
_refine_ls_shift/su_max 0.001
_refine_ls_shift/su_mean 0.000
_refine_ls_structure_factor_coef Fsqd
_refine_ls_weighting_details 'calc w=1/[\s^2^(Fo^2^)+(0.1136P)^2^+7.9205P] where P=(Fo^2^+2Fc^2^)/3'
_refine_ls_weighting_scheme calc
_refine_ls_wR_factor_gt 0.1561
_refine_ls_wR_factor_ref 0.1581
_reflns_number_gt 4151
_reflns_number_total 4248
_reflns_threshold_expression >2sigma(I)
_cod_data_source_file ic5b00495_si_002.cif
_cod_data_source_block ajz415
_cod_depositor_comments
;
The following automatic conversions were performed:

'_symmetry_cell_setting' value 'Tetragonal' changed to 'tetragonal'
according to
/usr/data/users/saulius/crontab/automatic-downloads/rss-feeds/ACS/lib/dictionaries/cif_core.dic
dictionary named 'cif_core.dic' version 2.4.2 from 2011-04-26.

'_exptl_absorpt_correction_type' value 'Multi-scan' changed to
'multi-scan' according to
/usr/data/users/saulius/crontab/automatic-downloads/rss-feeds/ACS/lib/dictionaries/cif_core.dic
dictionary named 'cif_core.dic' version 2.4.2 from 2011-04-26.

Automatic conversion script
Id: cif_fix_values 3271 2015-04-21 07:52:19Z andrius 

 Adding full bibliography for 4342936--4342946.cif.
;
_cod_database_code 4342937
_shelx_f_squared_multiplier 1.000

loop_
_symmetry_equiv_pos_as_xyz
'x, y, z'
'y, -x, -z'
'-x, -y, z'
'-y, x, -z'
'x+1/2, y+1/2, z+1/2'
'y+1/2, -x+1/2, -z+1/2'
'-x+1/2, -y+1/2, z+1/2'
'-y+1/2, x+1/2, -z+1/2'

loop_
_atom_site_label
_atom_site_type_symbol
_atom_site_fract_x
_atom_site_fract_y
_atom_site_fract_z
_atom_site_U_iso_or_equiv
_atom_site_adp_type
_atom_site_occupancy
_atom_site_symmetry_multiplicity
_atom_site_calc_flag
_atom_site_refinement_flags
Br1 Br 0.27256(8) 0.45016(5) 0.01188(2) 0.0563(3) Uani 1 1 d .
Zn1 Zn 0.34673(5) 0.10041(4) 0.301629(19) 0.02535(18) Uani 1 1 d .
P1 P 0.34732(10) 0.11767(10) 0.19971(4) 0.0259(3) Uani 1 1 d .
O4 O 0.2464(3) 0.1598(3) 0.16908(13) 0.0302(8) Uani 1 1 d .
O3 O 0.4466(3) 0.1911(3) 0.18959(14) 0.0340(9) Uani 1 1 d .
O2 O 0.3673(4) -0.0007(3) 0.18770(15) 0.0403(10) Uani 1 1 d .
O1 O 0.3000(3) 0.1348(4) 0.24373(13) 0.0371(9) Uani 1 1 d .
N1 N 0.2833(4) 0.2164(4) 0.34430(15) 0.0288(9) Uani 1 1 d .
C1 C 0.2584(4) 0.2262(5) 0.13355(19) 0.0313(11) Uani 1 1 d .
C4 C 0.2691(5) 0.3575(5) 0.0613(2) 0.0368(13) Uani 1 1 d .
C17 C 0.2332(4) 0.1868(5) 0.38200(19) 0.0303(11) Uani 1 1 d .
C13 C 0.3012(5) 0.3254(5) 0.33653(19) 0.0336(12) Uani 1 1 d .
C7 C 0.2499(7) 0.0530(5) 0.0870(2) 0.0460(15) Uani 1 1 d .
H13 H 0.2411 0.0187 0.1159 0.055 Uiso 1 1 calc R
C5 C 0.2660(5) 0.2458(5) 0.0567(2) 0.0371(13) Uani 1 1 d .
H14 H 0.2683 0.2143 0.0288 0.045 Uiso 1 1 calc R
C12 C 0.3204(16) 0.4923(12) 0.1886(3) 0.147(8) Uani 1 1 d .
H15A H 0.3177 0.5168 0.2185 0.176 Uiso 1 1 calc R
H15B H 0.2925 0.5512 0.1700 0.176 Uiso 1 1 calc R
H15C H 0.3969 0.4750 0.1808 0.176 Uiso 1 1 calc R
C2 C 0.2611(5) 0.3411(5) 0.13893(18) 0.0306(11) Uani 1 1 d .
C6 C 0.2594(5) 0.1762(5) 0.09297(19) 0.0354(12) Uani 1 1 d .
C18 C 0.2118(6) 0.0659(5) 0.3894(2) 0.0414(14) Uani 1 1 d .
H18A H 0.2824 0.0263 0.3909 0.050 Uiso 1 1 calc R
H18B H 0.1675 0.0364 0.3658 0.050 Uiso 1 1 calc R
H18C H 0.1717 0.0563 0.4164 0.050 Uiso 1 1 calc R
C3 C 0.2654(5) 0.4073(5) 0.10207(19) 0.0366(12) Uani 1 1 d .
H19 H 0.2657 0.4855 0.1046 0.044 Uiso 1 1 calc R
C16 C 0.1993(5) 0.2653(5) 0.4109(2) 0.0396(13) Uani 1 1 d .
H20 H 0.1658 0.2423 0.4370 0.048 Uiso 1 1 calc R
C14 C 0.2656(5) 0.4062(5) 0.3651(2) 0.0399(13) Uani 1 1 d .
H21 H 0.2775 0.4820 0.3586 0.048 Uiso 1 1 calc R
C15 C 0.2130(5) 0.3772(5) 0.4031(2) 0.0400(13) Uani 1 1 d .
C19 C 0.3621(7) 0.3588(5) 0.2970(2) 0.0519(17) Uani 1 1 d .
H23A H 0.3739 0.4389 0.2972 0.062 Uiso 1 1 calc R
H23B H 0.3186 0.3385 0.2717 0.062 Uiso 1 1 calc R
H23C H 0.4336 0.3209 0.2961 0.062 Uiso 1 1 calc R
C8 C 0.3509(11) 0.0051(8) 0.0668(6) 0.116(6) Uani 1 1 d .
H24A H 0.3703 0.0481 0.0413 0.139 Uiso 1 1 calc R
H24B H 0.3365 -0.0717 0.0586 0.139 Uiso 1 1 calc R
H24C H 0.4122 0.0074 0.0873 0.139 Uiso 1 1 calc R
C20 C 0.1713(8) 0.4635(7) 0.4344(3) 0.068(2) Uani 1 1 d .
H25A H 0.1175 0.5114 0.4201 0.082 Uiso 1 1 calc R
H25B H 0.2335 0.5080 0.4447 0.082 Uiso 1 1 calc R
H25C H 0.1359 0.4266 0.4588 0.082 Uiso 1 1 calc R
C9 C 0.1539(11) 0.0210(8) 0.0609(6) 0.128(7) Uani 1 1 d .
H26A H 0.1615 0.0523 0.0321 0.154 Uiso 1 1 calc R
H26B H 0.0862 0.0492 0.0742 0.154 Uiso 1 1 calc R
H26C H 0.1501 -0.0597 0.0590 0.154 Uiso 1 1 calc R
C10 C 0.2518(5) 0.3933(5) 0.18343(18) 0.0365(13) Uani 1 1 d .
H27 H 0.2802 0.3374 0.2043 0.044 Uiso 1 1 calc R
C11 C 0.1378(11) 0.413(2) 0.1945(6) 0.252(19) Uani 1 1 d .
H28A H 0.1081 0.4718 0.1762 0.302 Uiso 1 1 calc R
H28B H 0.1329 0.4355 0.2245 0.302 Uiso 1 1 calc R
H28C H 0.0951 0.3452 0.1901 0.302 Uiso 1 1 calc R

loop_
_atom_site_aniso_label
_atom_site_aniso_U_11
_atom_site_aniso_U_22
_atom_site_aniso_U_33
_atom_site_aniso_U_23
_atom_site_aniso_U_13
_atom_site_aniso_U_12
Br1 0.1019(6) 0.0408(4) 0.0264(3) 0.0094(3) 0.0095(4) 0.0084(3)
Zn1 0.0287(3) 0.0284(3) 0.0190(3) -0.0006(2) 0.0017(2) 0.0006(2)
P1 0.0275(6) 0.0290(6) 0.0213(6) 0.0053(5) -0.0014(5) 0.0016(4)
O4 0.0279(17) 0.0375(19) 0.0251(19) 0.0078(16) -0.0054(16) -0.0012(14)
O3 0.0276(18) 0.042(2) 0.033(2) 0.0085(18) -0.0035(16) 0.0009(14)
O2 0.047(2) 0.035(2) 0.039(3) -0.0006(19) -0.0009(19) 0.0093(16)
O1 0.037(2) 0.054(2) 0.021(2) 0.0049(19) 0.0004(16) 0.0041(18)
N1 0.036(2) 0.033(2) 0.018(2) -0.0024(18) 0.0029(18) 0.0021(18)
C1 0.029(2) 0.037(3) 0.029(3) 0.002(2) -0.005(2) -0.0010(19)
C4 0.044(3) 0.039(3) 0.027(3) 0.004(2) -0.001(2) 0.002(2)
C17 0.024(2) 0.038(3) 0.029(3) -0.002(2) -0.002(2) 0.0027(19)
C13 0.041(3) 0.031(3) 0.029(3) 0.002(2) 0.000(2) -0.001(2)
C7 0.075(4) 0.036(3) 0.027(3) 0.002(3) -0.008(3) -0.007(3)
C5 0.049(3) 0.041(3) 0.021(3) 0.004(2) 0.003(2) -0.001(2)
C12 0.29(2) 0.113(10) 0.035(5) -0.027(6) 0.034(9) -0.130(13)
C2 0.035(3) 0.037(3) 0.020(2) 0.005(2) 0.002(2) 0.003(2)
C6 0.048(3) 0.031(3) 0.027(3) 0.003(2) -0.004(3) 0.004(2)
C18 0.052(3) 0.040(3) 0.032(3) 0.002(3) 0.014(3) -0.002(2)
C3 0.049(3) 0.037(3) 0.024(2) 0.008(2) 0.000(2) 0.003(3)
C16 0.031(3) 0.056(4) 0.032(3) -0.008(3) 0.000(2) -0.004(2)
C14 0.052(3) 0.030(3) 0.038(3) -0.006(3) 0.000(3) 0.002(2)
C15 0.036(3) 0.046(3) 0.037(3) -0.012(3) 0.003(3) 0.001(2)
C19 0.092(5) 0.032(3) 0.032(3) 0.002(3) 0.014(4) -0.006(3)
C8 0.120(9) 0.050(5) 0.178(16) -0.005(7) 0.085(10) 0.011(5)
C20 0.087(6) 0.055(4) 0.062(5) -0.019(4) 0.026(5) 0.007(4)
C9 0.109(9) 0.044(5) 0.23(2) -0.001(8) -0.060(11) -0.023(5)
C10 0.053(3) 0.036(3) 0.021(3) 0.001(2) -0.006(3) 0.001(2)
C11 0.065(7) 0.53(5) 0.163(16) -0.26(3) -0.020(9) 0.041(14)

loop_
_atom_type_symbol
_atom_type_description
_atom_type_scat_dispersion_real
_atom_type_scat_dispersion_imag
_atom_type_scat_source
C C 0.0033 0.0016 'International Tables Vol C Tables 4.2.6.8 and 6.1.1.4'
H H 0.0000 0.0000 'International Tables Vol C Tables 4.2.6.8 and 6.1.1.4'
Br Br -0.2901 2.4595 'International Tables Vol C Tables 4.2.6.8 and 6.1.1.4'
N N 0.0061 0.0033 'International Tables Vol C Tables 4.2.6.8 and 6.1.1.4'
O O 0.0106 0.0060 'International Tables Vol C Tables 4.2.6.8 and 6.1.1.4'
P P 0.1023 0.0942 'International Tables Vol C Tables 4.2.6.8 and 6.1.1.4'
Zn Zn 0.2839 1.4301 'International Tables Vol C Tables 4.2.6.8 and 6.1.1.4'

loop_
_geom_angle_atom_site_label_1
_geom_angle_atom_site_label_2
_geom_angle_atom_site_label_3
_geom_angle
_geom_angle_site_symmetry_1
_geom_angle_site_symmetry_3
O2 Zn1 O3 113.53(18) 6 8_545
O2 Zn1 O1 113.52(19) 6 .
O3 Zn1 O1 105.62(19) 8_545 .
O2 Zn1 N1 96.11(19) 6 .
O3 Zn1 N1 118.04(18) 8_545 .
O1 Zn1 N1 110.16(18) . .
O2 P1 O1 114.9(3) . .
O2 P1 O3 112.2(2) . .
O1 P1 O3 114.1(3) . .
O2 P1 O4 105.8(2) . .
O1 P1 O4 102.0(2) . .
O3 P1 O4 106.6(2) . .
C1 O4 P1 125.1(3) . .
P1 O3 Zn1 126.1(2) . 6
P1 O2 Zn1 155.4(3) . 8_545
P1 O1 Zn1 135.4(3) . .
C17 N1 C13 118.5(5) . .
C17 N1 Zn1 122.5(4) . .
C13 N1 Zn1 118.8(4) . .
O4 C1 C2 119.0(5) . .
O4 C1 C6 118.4(5) . .
C2 C1 C6 122.4(5) . .
C5 C4 C3 121.3(6) . .
C5 C4 Br1 120.0(5) . .
C3 C4 Br1 118.7(4) . .
N1 C17 C16 121.1(5) . .
N1 C17 C18 117.5(5) . .
C16 C17 C18 121.4(5) . .
N1 C13 C14 121.2(6) . .
N1 C13 C19 119.3(5) . .
C14 C13 C19 119.4(5) . .
C6 C7 C9 112.9(7) . .
C6 C7 C8 112.0(7) . .
C9 C7 C8 108.1(11) . .
C6 C7 H13 107.9 . .
C9 C7 H13 107.9 . .
C8 C7 H13 107.9 . .
C4 C5 C6 120.6(6) . .
C4 C5 H14 119.7 . .
C6 C5 H14 119.7 . .
C10 C12 H15A 109.5 . .
C10 C12 H15B 109.5 . .
H15A C12 H15B 109.5 . .
C10 C12 H15C 109.5 . .
H15A C12 H15C 109.5 . .
H15B C12 H15C 109.5 . .
C1 C2 C3 118.0(5) . .
C1 C2 C10 121.1(5) . .
C3 C2 C10 120.8(5) . .
C5 C6 C1 117.8(5) . .
C5 C6 C7 119.6(5) . .
C1 C6 C7 122.5(5) . .
C17 C18 H18A 109.5 . .
C17 C18 H18B 109.5 . .
H18A C18 H18B 109.5 . .
C17 C18 H18C 109.5 . .
H18A C18 H18C 109.5 . .
H18B C18 H18C 109.5 . .
C2 C3 C4 119.9(5) . .
C2 C3 H19 120.0 . .
C4 C3 H19 120.0 . .
C17 C16 C15 121.6(6) . .
C17 C16 H20 119.2 . .
C15 C16 H20 119.2 . .
C15 C14 C13 120.7(6) . .
C15 C14 H21 119.7 . .
C13 C14 H21 119.7 . .
C14 C15 C16 116.9(6) . .
C14 C15 C20 121.9(6) . .
C16 C15 C20 121.2(6) . .
C13 C19 H23A 109.5 . .
C13 C19 H23B 109.5 . .
H23A C19 H23B 109.5 . .
C13 C19 H23C 109.5 . .
H23A C19 H23C 109.5 . .
H23B C19 H23C 109.5 . .
C7 C8 H24A 109.5 . .
C7 C8 H24B 109.5 . .
H24A C8 H24B 109.5 . .
C7 C8 H24C 109.5 . .
H24A C8 H24C 109.5 . .
H24B C8 H24C 109.5 . .
C15 C20 H25A 109.5 . .
C15 C20 H25B 109.5 . .
H25A C20 H25B 109.5 . .
C15 C20 H25C 109.5 . .
H25A C20 H25C 109.5 . .
H25B C20 H25C 109.5 . .
C7 C9 H26A 109.5 . .
C7 C9 H26B 109.5 . .
H26A C9 H26B 109.5 . .
C7 C9 H26C 109.5 . .
H26A C9 H26C 109.5 . .
H26B C9 H26C 109.5 . .
C11 C10 C12 112.3(13) . .
C11 C10 C2 110.8(6) . .
C12 C10 C2 113.3(6) . .
C11 C10 H27 106.6 . .
C12 C10 H27 106.6 . .
C2 C10 H27 106.6 . .
C10 C11 H28A 109.5 . .
C10 C11 H28B 109.5 . .
H28A C11 H28B 109.5 . .
C10 C11 H28C 109.5 . .
H28A C11 H28C 109.5 . .
H28B C11 H28C 109.5 . .

loop_
_geom_bond_atom_site_label_1
_geom_bond_atom_site_label_2
_geom_bond_distance
_geom_bond_site_symmetry_2
Br1 C4 1.907(6) .
Zn1 O2 1.917(4) 6
Zn1 O3 1.936(4) 8_545
Zn1 O1 1.940(4) .
Zn1 N1 2.082(5) .
P1 O2 1.500(4) .
P1 O1 1.503(4) .
P1 O3 1.528(4) .
P1 O4 1.633(4) .
O4 C1 1.378(7) .
O3 Zn1 1.936(4) 6
O2 Zn1 1.917(4) 8_545
N1 C17 1.372(7) .
N1 C13 1.358(7) .
C1 C2 1.401(8) .
C1 C6 1.404(8) .
C4 C5 1.360(9) .
C4 C3 1.410(9) .
C17 C16 1.373(9) .
C17 C18 1.504(8) .
C13 C14 1.392(8) .
C13 C19 1.494(9) .
C7 C6 1.507(8) .
C7 C9 1.472(14) .
C7 C8 1.492(13) .
C7 H13 1.0000 .
C5 C6 1.415(8) .
C5 H14 0.9500 .
C12 C10 1.467(11) .
C12 H15A 0.9800 .
C12 H15B 0.9800 .
C12 H15C 0.9800 .
C2 C3 1.403(8) .
C2 C10 1.531(8) .
C18 H18A 0.9800 .
C18 H18B 0.9800 .
C18 H18C 0.9800 .
C3 H19 0.9500 .
C16 C15 1.387(10) .
C16 H20 0.9500 .
C14 C15 1.391(9) .
C14 H21 0.9500 .
C15 C20 1.518(9) .
C19 H23A 0.9800 .
C19 H23B 0.9800 .
C19 H23C 0.9800 .
C8 H24A 0.9800 .
C8 H24B 0.9800 .
C8 H24C 0.9800 .
C20 H25A 0.9800 .
C20 H25B 0.9800 .
C20 H25C 0.9800 .
C9 H26A 0.9800 .
C9 H26B 0.9800 .
C9 H26C 0.9800 .
C10 C11 1.441(14) .
C10 H27 1.0000 .
C11 H28A 0.9800 .
C11 H28B 0.9800 .
C11 H28C 0.9800 .

loop_
_geom_torsion_atom_site_label_1
_geom_torsion_atom_site_label_2
_geom_torsion_atom_site_label_3
_geom_torsion_atom_site_label_4
_geom_torsion
_geom_torsion_site_symmetry_1
_geom_torsion_site_symmetry_4
O2 P1 O4 C1 -103.4(5) . .
O1 P1 O4 C1 136.1(5) . .
O3 P1 O4 C1 16.2(5) . .
O2 P1 O3 Zn1 -40.7(4) . 6
O1 P1 O3 Zn1 92.2(3) . 6
O4 P1 O3 Zn1 -156.0(3) . 6
O1 P1 O2 Zn1 -28.5(8) . 8_545
O3 P1 O2 Zn1 104.0(7) . 8_545
O4 P1 O2 Zn1 -140.2(7) . 8_545
O2 P1 O1 Zn1 60.0(5) . .
O3 P1 O1 Zn1 -71.6(4) . .
O4 P1 O1 Zn1 173.9(3) . .
O2 Zn1 O1 P1 43.9(4) 6 .
O3 Zn1 O1 P1 -81.1(4) 8_545 .
N1 Zn1 O1 P1 150.4(4) . .
O2 Zn1 N1 C17 -109.0(4) 6 .
O3 Zn1 N1 C17 11.8(5) 8_545 .
O1 Zn1 N1 C17 133.2(4) . .
O2 Zn1 N1 C13 64.8(4) 6 .
O3 Zn1 N1 C13 -174.4(4) 8_545 .
O1 Zn1 N1 C13 -53.1(5) . .
P1 O4 C1 C2 -85.5(6) . .
P1 O4 C1 C6 99.1(6) . .
C13 N1 C17 C16 1.5(8) . .
Zn1 N1 C17 C16 175.2(4) . .
C13 N1 C17 C18 178.6(5) . .
Zn1 N1 C17 C18 -7.7(7) . .
C17 N1 C13 C14 -2.7(8) . .
Zn1 N1 C13 C14 -176.6(5) . .
C17 N1 C13 C19 176.1(6) . .
Zn1 N1 C13 C19 2.1(8) . .
C3 C4 C5 C6 -0.3(10) . .
Br1 C4 C5 C6 -177.7(5) . .
O4 C1 C2 C3 -175.5(5) . .
C6 C1 C2 C3 -0.3(8) . .
O4 C1 C2 C10 0.4(8) . .
C6 C1 C2 C10 175.7(6) . .
C4 C5 C6 C1 -1.2(9) . .
C4 C5 C6 C7 176.8(6) . .
O4 C1 C6 C5 176.8(5) . .
C2 C1 C6 C5 1.5(9) . .
O4 C1 C6 C7 -1.1(9) . .
C2 C1 C6 C7 -176.4(6) . .
C9 C7 C6 C5 -57.1(12) . .
C8 C7 C6 C5 65.1(11) . .
C9 C7 C6 C1 120.8(10) . .
C8 C7 C6 C1 -117.0(10) . .
C1 C2 C3 C4 -1.3(9) . .
C10 C2 C3 C4 -177.3(6) . .
C5 C4 C3 C2 1.6(10) . .
Br1 C4 C3 C2 179.0(5) . .
N1 C17 C16 C15 0.9(9) . .
C18 C17 C16 C15 -176.1(6) . .
N1 C13 C14 C15 1.6(9) . .
C19 C13 C14 C15 -177.2(7) . .
C13 C14 C15 C16 0.8(10) . .
C13 C14 C15 C20 -178.8(7) . .
C17 C16 C15 C14 -2.0(9) . .
C17 C16 C15 C20 177.6(7) . .
C1 C2 C10 C11 -89.1(15) . .
C3 C2 C10 C11 86.8(15) . .
C1 C2 C10 C12 143.5(11) . .
C3 C2 C10 C12 -40.6(12) . .
